data_4322913
loop_
_publ_author_name
'Berthold Kersting'
'Dieter Siebert'

_publ_contact_author
;
 Dr. Berthold Kersting
 Institut fuer Anorganische und Analytische Chemie
 Albertstr. 21
 79104 Freiburg
 Germany
;
_publ_contact_author_email kerstber@sun2.ruf.uni-freiburg.de
_publ_contact_author_fax '+49/(0)761/203 6001'
_publ_contact_author_phone '+49/(0)761/203 6116'
_publ_section_title
;
 First Examples of Dinickel Complexes Containing the N3Ni(\m2-SR)3NiN3
 Core. Synthesis and Crystal Structures of [L2Ni2][BPh4]2 and
 [L3Ni2][BPh4]2 (L = 2,6-Di(aminomethyl)-4-tert-butyl-thiophenolate)
;
_journal_name_full 'Inorganic Chemistry'
_journal_page_first 3820
_journal_page_last 3828
_journal_paper_doi 10.1021/ic980131p
_journal_volume 37
_journal_year 1998
_chemical_compound_source MeOH-CH3CN
_chemical_formula_structural
;        
  [(4-t-Bu-2,6(CH2NH2)2-C6H2SH)2Ni2][B(C6H5)4]2MeOHCH3CN
;
_chemical_formula_sum 'C75 H85 B2 N5 Ni2 O S2'
_chemical_formula_weight 1275.64
_chemical_melting_point 506(2)
_chemical_name_systematic
; 
 Di(2,6-di(aminomethyl)-4-tert-butyl-thiophenolato)dinickel(II)- 
 di(tetraphenylborate)-methanol-acetonitrile
;
_space_group_IT_number 14
_symmetry_cell_setting monoclinic
_symmetry_space_group_name_Hall '-P 2yn'
_symmetry_space_group_name_H-M 'P 1 21/n 1'
_atom_sites_solution_hydrogens geom
_atom_sites_solution_primary direct
_atom_sites_solution_secondary difmap
_audit_creation_method SHELXL
_cell_angle_alpha 90.00
_cell_angle_beta 110.00(3)
_cell_angle_gamma 90.00
_cell_formula_units_Z 4
_cell_length_a 21.940(4)
_cell_length_b 13.901(3)
_cell_length_c 23.918(5)
_cell_measurement_temperature 293(2)
_cell_volume 6855(3)
_computing_structure_refinement 'SHELXL-93 (Sheldrick, 1993)'
_computing_structure_solution 'SHELXS-86 (Sheldrick, 1990)'
_diffrn_ambient_temperature 293(2)
_diffrn_measurement_device Nonius-Turbo-CAD4
_diffrn_measurement_method Omega-2Theta
_diffrn_radiation_monochromator graphite
_diffrn_radiation_source 'fine-focus sealed tube'
_diffrn_radiation_type MoK\a
_diffrn_radiation_wavelength 0.71073
_diffrn_reflns_av_R_equivalents 0.0147
_diffrn_reflns_av_sigmaI/netI 0.0386
_diffrn_reflns_limit_h_max 25
_diffrn_reflns_limit_h_min -27
_diffrn_reflns_limit_k_max 0
_diffrn_reflns_limit_k_min -17
_diffrn_reflns_limit_l_max 29
_diffrn_reflns_limit_l_min 0
_diffrn_reflns_number 13792
_diffrn_reflns_theta_max 26.07
_diffrn_reflns_theta_min 2.93
_diffrn_standards_interval_count 'OCR every 200 refl.'
_diffrn_standards_interval_time 'ICR every 1800 s.'
_diffrn_standards_number 2
_exptl_absorpt_coefficient_mu 0.657
_exptl_absorpt_correction_T_max 0.96
_exptl_absorpt_correction_T_min 0.82
_exptl_absorpt_correction_type empirical
_exptl_crystal_colour red
_exptl_crystal_density_diffrn 1.236
_exptl_crystal_description 'transparent blocks'
_exptl_crystal_F_000 2704
_exptl_crystal_size_max 0.3
_exptl_crystal_size_mid 0.5
_exptl_crystal_size_min 1.2
_refine_diff_density_max 0.791
_refine_diff_density_min -0.775
_refine_diff_density_rms 0.071
_refine_ls_extinction_method none
_refine_ls_goodness_of_fit_all 1.161
_refine_ls_goodness_of_fit_obs 1.159
_refine_ls_hydrogen_treatment 'riding model'
_refine_ls_matrix_type full
_refine_ls_number_parameters 780
_refine_ls_number_reflns 13432
_refine_ls_number_restraints 0
_refine_ls_restrained_S_all 1.173
_refine_ls_restrained_S_obs 1.159
_refine_ls_R_factor_all 0.1093
_refine_ls_R_factor_obs 0.0580
_refine_ls_shift/esd_max -0.202
_refine_ls_shift/esd_mean 0.007
_refine_ls_structure_factor_coef Fsqd
_refine_ls_weighting_details 'w=1/[\s^2^(Fo^2^)+(0.0814P)^2^+5.8367P] where P=(Fo^2^+2Fc^2^)/3'
_refine_ls_weighting_scheme calc
_refine_ls_wR_factor_all 0.1852
_refine_ls_wR_factor_obs 0.1475
_reflns_number_observed 8937
_reflns_number_total 13460
_reflns_observed_criterion >2sigma(I)
_cod_data_source_file ic980131p_1.cif
_cod_data_source_block ni2l2
_cod_depositor_comments
;
The following automatic conversions were performed:

'_symmetry_cell_setting' tag value 'monoclinic P' was replaced with
'monoclinic' value as specified in the replacement file
'/home/robertas/cod-tools/perl-scripts/inputs/replacement_values.lst'.

Automatic conversion script
Id: cif_fix_values 3143 2015-03-26 13:38:13Z robertas 

The following automatic conversions were performed:

'_refine_ls_weighting_scheme' value 'calc
w=1/[\s^2^(Fo^2^)+(0.0814P)^2^+5.8367P] where P=(Fo^2^+2Fc^2^)/3' was
changed to 'calc'. New tag '_refine_ls_weighting_details' was
created. The value of the new tag was set to
'w=1/[\s^2^(Fo^2^)+(0.0814P)^2^+5.8367P] where P=(Fo^2^+2Fc^2^)/3'.

Automatic conversion script
Id: cif_fix_values 3143 2015-03-26 13:38:13Z robertas 
;
_cod_original_cell_volume 6854.8(24)
_cod_database_code 4322913

loop_
_symmetry_equiv_pos_as_xyz
'x, y, z'
'-x+1/2, y+1/2, -z+1/2'
'-x, -y, -z'
'x-1/2, -y-1/2, z-1/2'

loop_
_atom_site_aniso_label
_atom_site_aniso_U_11
_atom_site_aniso_U_22
_atom_site_aniso_U_33
_atom_site_aniso_U_23
_atom_site_aniso_U_13
_atom_site_aniso_U_12
Ni1 0.0358(3) 0.0651(3) 0.0423(3) -0.0014(2) 0.0130(2) 0.0063(2)
Ni2 0.0343(2) 0.0540(3) 0.0399(3) -0.0034(2) 0.0090(2) -0.0009(2)
S1 0.0474(5) 0.0554(6) 0.0397(5) -0.0040(4) 0.0108(4) 0.0061(4)
N1 0.040(2) 0.086(3) 0.058(2) 0.001(2) 0.014(2) 0.011(2)
N2 0.042(2) 0.070(2) 0.050(2) -0.001(2) 0.013(2) -0.003(2)
C11 0.049(2) 0.052(2) 0.044(2) -0.001(2) 0.010(2) 0.009(2)
C12 0.049(2) 0.066(3) 0.052(2) 0.001(2) 0.012(2) 0.016(2)
C13 0.057(3) 0.075(3) 0.050(3) 0.003(2) 0.001(2) 0.021(2)
C14 0.080(3) 0.069(3) 0.044(2) 0.007(2) 0.010(2) 0.028(3)
C15 0.070(3) 0.064(3) 0.047(2) 0.012(2) 0.020(2) 0.021(2)
C16 0.055(2) 0.050(2) 0.049(2) 0.007(2) 0.016(2) 0.007(2)
C17 0.043(2) 0.090(3) 0.058(3) 0.010(2) 0.008(2) 0.023(2)
C18 0.061(3) 0.066(3) 0.060(3) 0.007(2) 0.026(2) -0.005(2)
C19 0.099(4) 0.098(4) 0.044(3) 0.002(3) 0.003(3) 0.043(3)
S2 0.0430(5) 0.0592(6) 0.0385(5) -0.0027(4) 0.0103(4) 0.0050(4)
N3 0.038(2) 0.084(3) 0.066(2) 0.004(2) 0.022(2) 0.002(2)
N4 0.036(2) 0.057(2) 0.060(2) -0.001(2) 0.0141(15) -0.0042(15)
C21 0.044(2) 0.065(3) 0.034(2) 0.000(2) 0.015(2) 0.002(2)
C22 0.048(2) 0.071(3) 0.049(2) 0.006(2) 0.020(2) 0.003(2)
C23 0.065(3) 0.072(3) 0.058(3) 0.007(2) 0.027(2) -0.005(2)
C24 0.066(3) 0.064(3) 0.051(2) 0.006(2) 0.016(2) 0.003(2)
C25 0.053(2) 0.064(3) 0.048(2) 0.004(2) 0.012(2) 0.008(2)
C26 0.044(2) 0.062(3) 0.040(2) -0.001(2) 0.009(2) 0.003(2)
C27 0.053(3) 0.088(3) 0.068(3) 0.017(3) 0.035(2) 0.003(2)
C28 0.036(2) 0.062(3) 0.059(3) 0.003(2) 0.005(2) 0.005(2)
C29 0.090(4) 0.065(3) 0.086(4) 0.012(3) 0.035(3) 0.008(3)
B1 0.048(2) 0.048(2) 0.040(2) 0.002(2) 0.017(2) 0.006(2)
C101 0.053(2) 0.050(2) 0.054(2) -0.001(2) 0.020(2) 0.005(2)
C102 0.059(3) 0.090(4) 0.065(3) -0.008(3) 0.009(2) -0.012(3)
C103 0.071(4) 0.128(6) 0.103(5) -0.037(5) 0.008(3) -0.018(4)
C104 0.086(5) 0.096(5) 0.144(7) -0.031(5) 0.023(5) -0.033(4)
C105 0.088(4) 0.063(4) 0.169(8) 0.017(4) 0.044(5) -0.009(3)
C106 0.066(3) 0.066(3) 0.093(4) 0.010(3) 0.021(3) -0.004(3)
C111 0.046(2) 0.062(3) 0.043(2) 0.003(2) 0.020(2) 0.007(2)
C112 0.059(3) 0.068(3) 0.060(3) 0.016(2) 0.016(2) 0.008(2)
C113 0.073(3) 0.100(4) 0.072(4) 0.038(3) 0.015(3) 0.021(3)
C114 0.065(3) 0.154(6) 0.049(3) 0.011(4) 0.010(2) 0.022(4)
C115 0.061(3) 0.133(5) 0.051(3) -0.030(3) 0.008(2) 0.016(3)
C116 0.054(3) 0.088(3) 0.053(3) -0.016(2) 0.011(2) 0.015(2)
C121 0.044(2) 0.045(2) 0.042(2) -0.004(2) 0.012(2) 0.000(2)
C122 0.044(2) 0.065(3) 0.048(2) -0.007(2) 0.015(2) -0.002(2)
C123 0.041(2) 0.078(3) 0.070(3) -0.028(3) 0.021(2) -0.006(2)
C124 0.047(2) 0.061(3) 0.092(4) -0.017(3) 0.014(2) 0.009(2)
C125 0.075(3) 0.069(3) 0.084(4) 0.020(3) 0.023(3) 0.024(3)
C126 0.067(3) 0.064(3) 0.058(3) 0.009(2) 0.027(2) 0.019(2)
C131 0.043(2) 0.053(2) 0.036(2) 0.002(2) 0.010(2) 0.009(2)
C132 0.062(3) 0.060(3) 0.052(2) -0.004(2) 0.022(2) 0.002(2)
C133 0.068(3) 0.078(3) 0.067(3) 0.003(3) 0.031(2) -0.011(3)
C134 0.066(3) 0.087(4) 0.062(3) 0.018(3) 0.035(2) 0.012(3)
C135 0.067(3) 0.084(3) 0.044(2) 0.004(2) 0.024(2) 0.025(3)
C136 0.048(2) 0.060(3) 0.044(2) 0.001(2) 0.012(2) 0.013(2)
B2 0.060(3) 0.061(3) 0.057(3) 0.009(2) 0.032(2) 0.011(2)
C201 0.057(3) 0.067(3) 0.065(3) 0.015(2) 0.037(2) 0.007(2)
C202 0.105(4) 0.098(4) 0.080(4) 0.033(3) 0.058(3) 0.044(3)
C203 0.125(5) 0.133(6) 0.115(5) 0.078(5) 0.086(5) 0.062(5)
C204 0.096(4) 0.070(4) 0.150(6) 0.045(4) 0.073(5) 0.029(3)
C205 0.075(3) 0.054(3) 0.130(5) -0.008(3) 0.039(4) 0.006(3)
C206 0.054(3) 0.061(3) 0.079(3) -0.005(2) 0.020(2) 0.000(2)
C211 0.061(3) 0.062(3) 0.064(3) 0.005(2) 0.026(2) 0.013(2)
C212 0.068(3) 0.096(4) 0.084(4) -0.011(3) 0.030(3) 0.002(3)
C213 0.067(4) 0.120(5) 0.118(6) -0.031(4) 0.020(4) 0.001(4)
C214 0.098(5) 0.096(5) 0.088(5) -0.027(4) -0.005(4) 0.027(4)
C215 0.130(6) 0.078(4) 0.060(3) 0.002(3) 0.020(3) 0.015(4)
C216 0.085(4) 0.080(4) 0.061(3) -0.001(3) 0.024(3) 0.000(3)
C221 0.051(2) 0.082(3) 0.055(3) 0.007(2) 0.024(2) 0.012(2)
C222 0.075(3) 0.092(4) 0.089(4) 0.010(3) 0.050(3) 0.008(3)
C223 0.073(4) 0.131(6) 0.083(4) 0.011(4) 0.046(3) 0.000(4)
C224 0.057(3) 0.141(6) 0.061(3) -0.018(3) 0.025(2) 0.008(3)
C225 0.072(3) 0.109(4) 0.069(3) -0.020(3) 0.032(3) 0.012(3)
C226 0.062(3) 0.087(4) 0.060(3) -0.002(2) 0.026(2) 0.012(3)
C231 0.056(2) 0.066(3) 0.053(2) 0.003(2) 0.030(2) 0.014(2)
C232 0.066(3) 0.080(3) 0.050(2) 0.002(2) 0.026(2) 0.010(3)
C233 0.069(3) 0.108(4) 0.061(3) -0.015(3) 0.022(3) -0.007(3)
C234 0.094(4) 0.079(4) 0.075(4) -0.013(3) 0.035(3) -0.018(3)
C235 0.100(4) 0.061(3) 0.078(3) 0.004(3) 0.043(3) 0.001(3)
C236 0.068(3) 0.064(3) 0.064(3) 0.009(2) 0.027(2) 0.010(2)
N5 0.103(5) 0.192(8) 0.212(8) -0.038(7) 0.091(5) -0.042(5)
C51 0.075(5) 0.122(6) 0.170(8) -0.001(6) 0.049(5) -0.022(4)
C52 0.088(5) 0.115(6) 0.199(9) -0.042(6) 0.009(6) -0.018(5)
C53 0.300(17) 0.219(13) 0.121(8) -0.025(9) 0.021(10) -0.110(12)
O1 0.193(7) 0.192(7) 0.226(9) -0.095(7) 0.063(7) -0.045(6)

loop_
_atom_site_label
_atom_site_type_symbol
_atom_site_fract_x
_atom_site_fract_y
_atom_site_fract_z
_atom_site_U_iso_or_equiv
_atom_site_thermal_displace_type
_atom_site_occupancy
_atom_site_calc_flag
_atom_site_refinement_flags
_atom_site_disorder_group
Ni1 Ni 1.03615(2) 0.95483(4) 0.16848(2) 0.0479(2) Uani 1 d . .
Ni2 Ni 0.90173(2) 0.93152(4) 0.16924(2) 0.04369(15) Uani 1 d . .
S1 S 0.98536(5) 0.83482(8) 0.19243(4) 0.0486(2) Uani 1 d . .
N1 N 1.1192(2) 0.9268(3) 0.2280(2) 0.0616(10) Uani 1 d . .
H1A H 1.1481(2) 0.9221(3) 0.2091(2) 0.080 Uiso 1 calc R .
H1B H 1.1305(2) 0.9786(3) 0.2520(2) 0.080 Uiso 1 calc R .
N2 N 0.8722(2) 0.8913(3) 0.23314(15) 0.0544(8) Uani 1 d . .
H2A H 0.8755(2) 0.9425(3) 0.25703(15) 0.080 Uiso 1 calc R .
H2B H 0.8297(2) 0.8774(3) 0.21685(15) 0.080 Uiso 1 calc R .
C11 C 1.0160(2) 0.8340(3) 0.2716(2) 0.0498(9) Uani 1 d . .
C12 C 1.0827(2) 0.8417(3) 0.3017(2) 0.0569(11) Uani 1 d . .
C13 C 1.1049(2) 0.8474(3) 0.3632(2) 0.0653(12) Uani 1 d . .
H13A H 1.1493(2) 0.8530(3) 0.3832(2) 0.080 Uiso 1 calc R .
C14 C 1.0639(3) 0.8453(4) 0.3963(2) 0.0669(13) Uani 1 d . .
C15 C 0.9986(2) 0.8321(3) 0.3650(2) 0.0603(11) Uani 1 d . .
H15A H 0.9700(2) 0.8275(3) 0.3860(2) 0.080 Uiso 1 calc R .
C16 C 0.9741(2) 0.8255(3) 0.3034(2) 0.0516(10) Uani 1 d . .
C17 C 1.1282(2) 0.8413(4) 0.2670(2) 0.0662(13) Uani 1 d . .
H17A H 1.1725(2) 0.8399(4) 0.2944(2) 0.080 Uiso 1 calc R .
H17B H 1.1209(2) 0.7836(4) 0.2428(2) 0.080 Uiso 1 calc R .
C18 C 0.9037(2) 0.8090(3) 0.2716(2) 0.0610(11) Uani 1 d . .
H18A H 0.8982(2) 0.7516(3) 0.2473(2) 0.080 Uiso 1 calc R .
H18B H 0.8824(2) 0.7981(3) 0.3005(2) 0.080 Uiso 1 calc R .
C19 C 1.0886(3) 0.8597(4) 0.4640(2) 0.086(2) Uani 1 d . .
C31A C 1.1669(6) 0.8758(11) 0.4897(6) 0.093(4) Uiso 0.506(13) d P .
H31A H 1.1833(6) 0.8847(11) 0.5320(6) 0.080 Uiso 0.506(13) d PR .
H31B H 1.1843(6) 0.8176(11) 0.4797(6) 0.080 Uiso 0.506(13) d PR .
H31C H 1.1793(6) 0.9295(11) 0.4707(6) 0.080 Uiso 0.506(13) d PR .
C32A C 1.0817(9) 0.7651(12) 0.4922(7) 0.121(6) Uiso 0.506(13) d P .
H32A H 1.0360(9) 0.7540(12) 0.4813(7) 0.080 Uiso 0.506(13) d PR .
H32B H 1.1012(9) 0.7132(12) 0.4778(7) 0.080 Uiso 0.506(13) d PR .
H32C H 1.1008(9) 0.7688(12) 0.5348(7) 0.080 Uiso 0.506(13) d PR .
C33A C 1.0551(6) 0.9364(9) 0.4823(5) 0.080(4) Uiso 0.506(13) d P .
H33A H 1.0087(6) 0.9302(9) 0.4684(5) 0.080 Uiso 0.506(13) d PR .
H33B H 1.0711(6) 0.9421(9) 0.5249(5) 0.080 Uiso 0.506(13) d PR .
H33C H 1.0669(6) 0.9927(9) 0.4651(5) 0.080 Uiso 0.506(13) d PR .
C31B C 1.1472(6) 0.8201(11) 0.4963(6) 0.090(4) Uiso 0.494(13) d P .
H31D H 1.1798(6) 0.8439(11) 0.4815(6) 0.080 Uiso 0.494(13) d PR .
H31E H 1.1567(6) 0.8414(11) 0.5366(6) 0.080 Uiso 0.494(13) d PR .
H31F H 1.1469(6) 0.7511(11) 0.4952(6) 0.080 Uiso 0.494(13) d PR .
C32B C 1.0397(10) 0.8104(15) 0.4939(8) 0.144(7) Uiso 0.494(13) d P .
H32D H 1.0562(10) 0.8203(15) 0.5362(8) 0.080 Uiso 0.494(13) d PR .
H32E H 0.9984(10) 0.8417(15) 0.4773(8) 0.080 Uiso 0.494(13) d PR .
H32F H 1.0347(10) 0.7427(15) 0.4857(8) 0.080 Uiso 0.494(13) d PR .
C33B C 1.0841(8) 0.9669(10) 0.4757(6) 0.096(4) Uiso 0.494(13) d P .
H33D H 1.1135(8) 0.9961(10) 0.4588(6) 0.080 Uiso 0.494(13) d PR .
H33E H 1.0411(8) 0.9907(10) 0.4558(6) 0.080 Uiso 0.494(13) d PR .
H33F H 1.0973(8) 0.9823(10) 0.5173(6) 0.080 Uiso 0.494(13) d PR .
S2 S 0.94086(5) 0.97206(8) 0.10009(4) 0.0479(2) Uani 1 d . .
N3 N 1.0734(2) 1.0701(3) 0.1475(2) 0.0614(10) Uani 1 d . .
H3A H 1.0767(2) 1.1142(3) 0.1759(2) 0.080 Uiso 1 calc R .
H3B H 1.1141(2) 1.0556(3) 0.1494(2) 0.080 Uiso 1 calc R .
N4 N 0.83134(15) 1.0239(2) 0.1451(2) 0.0515(8) Uani 1 d . .
H4A H 0.79581(15) 0.9943(2) 0.1474(2) 0.080 Uiso 1 calc R .
H4B H 0.84133(15) 1.0713(2) 0.1724(2) 0.080 Uiso 1 calc R .
C21 C 0.9265(2) 1.0972(3) 0.0879(2) 0.0471(9) Uani 1 d . .
C22 C 0.9750(2) 1.1577(3) 0.0843(2) 0.0550(10) Uani 1 d . .
C23 C 0.9631(2) 1.2543(4) 0.0746(2) 0.0633(12) Uani 1 d . .
H23A H 0.9964(2) 1.2940(4) 0.0725(2) 0.080 Uiso 1 calc R .
C24 C 0.9030(2) 1.2951(3) 0.0676(2) 0.0613(11) Uani 1 d . .
C25 C 0.8548(2) 1.2322(3) 0.0710(2) 0.0566(11) Uani 1 d . .
H25A H 0.8139(2) 1.2568(3) 0.0662(2) 0.080 Uiso 1 calc R .
C26 C 0.8655(2) 1.1346(3) 0.0812(2) 0.0497(9) Uani 1 d . .
C27 C 1.0402(2) 1.1168(4) 0.0888(2) 0.0664(13) Uani 1 d . .
H27A H 1.0344(2) 1.0699(4) 0.0574(2) 0.080 Uiso 1 calc R .
H27B H 1.0675(2) 1.1681(4) 0.0829(2) 0.080 Uiso 1 calc R .
C28 C 0.8125(2) 1.0707(3) 0.0850(2) 0.0553(10) Uani 1 d . .
H28A H 0.8036(2) 1.0215(3) 0.0545(2) 0.080 Uiso 1 calc R .
H28B H 0.7733(2) 1.1081(3) 0.0781(2) 0.080 Uiso 1 calc R .
C29 C 0.8902(3) 1.4027(4) 0.0576(3) 0.0792(15) Uani 1 d . .
C41A C 0.9108(9) 1.4396(11) 0.0119(8) 0.125(6) Uiso 0.528(13) d P .
H41A H 0.8894(9) 1.4093(11) -0.0258(8) 0.080 Uiso 0.528(13) d PR .
H41B H 0.9039(9) 1.5079(11) 0.0080(8) 0.080 Uiso 0.528(13) d PR .
H41C H 0.9564(9) 1.4263(11) 0.0246(8) 0.080 Uiso 0.528(13) d PR .
C42A C 0.9270(9) 1.4553(11) 0.1182(7) 0.117(5) Uiso 0.528(13) d P .
H42A H 0.9729(9) 1.4440(11) 0.1305(7) 0.080 Uiso 0.528(13) d PR .
H42B H 0.9188(9) 1.5232(11) 0.1150(7) 0.080 Uiso 0.528(13) d PR .
H42C H 0.9103(9) 1.4283(11) 0.1470(7) 0.080 Uiso 0.528(13) d PR .
C43A C 0.8185(7) 1.4325(10) 0.0489(7) 0.110(5) Uiso 0.528(13) d P .
H43A H 0.7908(7) 1.4070(10) 0.0115(7) 0.080 Uiso 0.528(13) d PR .
H43B H 0.8061(7) 1.4063(10) 0.0805(7) 0.080 Uiso 0.528(13) d PR .
H43C H 0.8145(7) 1.5013(10) 0.0485(7) 0.080 Uiso 0.528(13) d PR .
C41B C 0.9465(8) 1.4569(10) 0.0429(7) 0.095(4) Uiso 0.472(13) d P .
H41D H 0.9875(8) 1.4553(10) 0.0747(7) 0.080 Uiso 0.472(13) d PR .
H41E H 0.9501(8) 1.4244(10) 0.0088(7) 0.080 Uiso 0.472(13) d PR .
H41F H 0.9339(8) 1.5225(10) 0.0328(7) 0.080 Uiso 0.472(13) d PR .
C42B C 0.8844(11) 1.4468(13) 0.1088(8) 0.126(6) Uiso 0.472(13) d P .
H42D H 0.8521(11) 1.4144(13) 0.1206(8) 0.080 Uiso 0.472(13) d PR .
H42E H 0.9258(11) 1.4412(13) 0.1399(8) 0.080 Uiso 0.472(13) d PR .
H42F H 0.8732(11) 1.5135(13) 0.1017(8) 0.080 Uiso 0.472(13) d PR .
C43B C 0.8294(7) 1.4154(11) 0.0032(7) 0.109(5) Uiso 0.472(13) d P .
H43D H 0.7936(7) 1.3857(11) 0.0110(7) 0.080 Uiso 0.472(13) d PR .
H43E H 0.8199(7) 1.4822(11) -0.0059(7) 0.080 Uiso 0.472(13) d PR .
H43F H 0.8362(7) 1.3840(11) -0.0299(7) 0.080 Uiso 0.472(13) d PR .
B1 B 0.8221(2) 1.3091(3) 0.2842(2) 0.0447(10) Uani 1 d . .
C101 C 0.8705(2) 1.4008(3) 0.3099(2) 0.0517(10) Uani 1 d . .
C102 C 0.9106(2) 1.4040(4) 0.3700(2) 0.0747(14) Uani 1 d . .
H10A H 0.9065(2) 1.3561(4) 0.3956(2) 0.080 Uiso 1 calc R .
C103 C 0.9556(3) 1.4758(6) 0.3921(3) 0.106(2) Uani 1 d . .
H10B H 0.9810(3) 1.4752(6) 0.4322(3) 0.080 Uiso 1 calc R .
C104 C 0.9638(4) 1.5472(6) 0.3568(4) 0.113(2) Uani 1 d . .
H10C H 0.9931(4) 1.5967(6) 0.3727(4) 0.080 Uiso 1 calc R .
C105 C 0.9287(3) 1.5452(4) 0.2981(4) 0.107(2) Uani 1 d . .
H10D H 0.9353(3) 1.5921(4) 0.2731(4) 0.080 Uiso 1 calc R .
C106 C 0.8823(3) 1.4729(4) 0.2748(3) 0.0763(14) Uani 1 d . .
H10E H 0.8586(3) 1.4733(4) 0.2343(3) 0.080 Uiso 1 calc R .
C111 C 0.7682(2) 1.3263(3) 0.2173(2) 0.0490(9) Uani 1 d . .
C112 C 0.7383(2) 1.4156(4) 0.1980(2) 0.0635(12) Uani 1 d . .
H11A H 0.7507(2) 1.4681(4) 0.2235(2) 0.080 Uiso 1 calc R .
C113 C 0.6910(3) 1.4287(5) 0.1426(3) 0.084(2) Uani 1 d . .
H11B H 0.6733(3) 1.4893(5) 0.1313(3) 0.080 Uiso 1 calc R .
C114 C 0.6707(3) 1.3527(6) 0.1047(2) 0.092(2) Uani 1 d . .
H11C H 0.6395(3) 1.3616(6) 0.0673(2) 0.080 Uiso 1 calc R .
C115 C 0.6964(2) 1.2633(5) 0.1221(2) 0.085(2) Uani 1 d . .
H11D H 0.6815(2) 1.2106(5) 0.0971(2) 0.080 Uiso 1 calc R .
C116 C 0.7448(2) 1.2515(4) 0.1772(2) 0.0671(13) Uani 1 d . .
H11E H 0.7624(2) 1.1905(4) 0.1876(2) 0.080 Uiso 1 calc R .
C121 C 0.8716(2) 1.2210(3) 0.2835(2) 0.0443(9) Uani 1 d . .
C122 C 0.9010(2) 1.2169(3) 0.2396(2) 0.0522(10) Uani 1 d . .
H12A H 0.8873(2) 1.2595(3) 0.2077(2) 0.080 Uiso 1 calc R .
C123 C 0.9492(2) 1.1519(4) 0.2421(2) 0.0625(12) Uani 1 d . .
H12B H 0.9672(2) 1.1510(4) 0.2121(2) 0.080 Uiso 1 calc R .
C124 C 0.9711(2) 1.0880(4) 0.2889(3) 0.0691(13) Uani 1 d . .
H12C H 1.0042(2) 1.0448(4) 0.2911(3) 0.080 Uiso 1 calc R .
C125 C 0.9431(3) 1.0896(4) 0.3319(3) 0.0770(14) Uani 1 d . .
H12D H 0.9570(3) 1.0466(4) 0.3635(3) 0.080 Uiso 1 calc R .
C126 C 0.8942(2) 1.1547(3) 0.3288(2) 0.0616(11) Uani 1 d . .
H12E H 0.8759(2) 1.1535(3) 0.3586(2) 0.080 Uiso 1 calc R .
C131 C 0.7795(2) 1.2809(3) 0.3268(2) 0.0448(9) Uani 1 d . .
C132 C 0.7432(2) 1.1958(3) 0.3157(2) 0.0574(11) Uani 1 d . .
H13B H 0.7452(2) 1.1555(3) 0.2854(2) 0.080 Uiso 1 calc R .
C133 C 0.7044(2) 1.1692(4) 0.3481(2) 0.0693(13) Uani 1 d . .
H13C H 0.6813(2) 1.1118(4) 0.3393(2) 0.080 Uiso 1 calc R .
C134 C 0.6996(2) 1.2263(4) 0.3928(2) 0.0682(13) Uani 1 d . .
H13D H 0.6733(2) 1.2083(4) 0.4143(2) 0.080 Uiso 1 calc R .
C135 C 0.7341(2) 1.3101(4) 0.4056(2) 0.0638(12) Uani 1 d . .
H13E H 0.7315(2) 1.3494(4) 0.4362(2) 0.080 Uiso 1 calc R .
C136 C 0.7733(2) 1.3373(3) 0.3729(2) 0.0515(10) Uani 1 d . .
H13F H 0.7960(2) 1.3950(3) 0.3821(2) 0.080 Uiso 1 calc R .
B2 B 1.2633(3) 1.0188(4) 0.1301(2) 0.0561(12) Uani 1 d . .
C201 C 1.2256(2) 1.1231(3) 0.1122(2) 0.0590(11) Uani 1 d . .
C202 C 1.1952(3) 1.1537(4) 0.0544(3) 0.088(2) Uani 1 d . .
H20A H 1.1960(3) 1.1135(4) 0.0236(3) 0.080 Uiso 1 calc R .
C203 C 1.1631(3) 1.2420(5) 0.0399(3) 0.113(3) Uani 1 d . .
H20B H 1.1437(3) 1.2599(5) 0.0003(3) 0.080 Uiso 1 calc R .
C204 C 1.1606(3) 1.3019(4) 0.0845(4) 0.098(2) Uani 1 d . .
H20C H 1.1402(3) 1.3614(4) 0.0755(4) 0.080 Uiso 1 calc R .
C205 C 1.1881(3) 1.2738(4) 0.1424(3) 0.085(2) Uani 1 d . .
H20D H 1.1856(3) 1.3133(4) 0.1729(3) 0.080 Uiso 1 calc R .
C206 C 1.2197(2) 1.1863(3) 0.1555(2) 0.0657(12) Uani 1 d . .
H20E H 1.2381(2) 1.1686(3) 0.1952(2) 0.080 Uiso 1 calc R .
C211 C 1.3183(2) 1.0306(3) 0.1967(2) 0.0612(11) Uani 1 d . .
C212 C 1.3800(3) 1.0655(4) 0.2051(3) 0.082(2) Uani 1 d . .
H21A H 1.3913(3) 1.0788(4) 0.1718(3) 0.080 Uiso 1 calc R .
C213 C 1.4254(3) 1.0812(5) 0.2608(4) 0.105(2) Uani 1 d . .
H21B H 1.4660(3) 1.1054(5) 0.2639(4) 0.080 Uiso 1 calc R .
C214 C 1.4120(4) 1.0622(5) 0.3108(3) 0.104(2) Uani 1 d . .
H21C H 1.4432(4) 1.0720(5) 0.3480(3) 0.080 Uiso 1 calc R .
C215 C 1.3512(4) 1.0280(4) 0.3055(3) 0.092(2) Uani 1 d . .
H21D H 1.3408(4) 1.0146(4) 0.3393(3) 0.080 Uiso 1 calc R .
C216 C 1.3064(3) 1.0142(4) 0.2496(2) 0.0754(14) Uani 1 d . .
H21E H 1.2654(3) 0.9923(4) 0.2468(2) 0.080 Uiso 1 calc R .
C221 C 1.2986(2) 0.9859(4) 0.0819(2) 0.0611(11) Uani 1 d . .
C222 C 1.3283(3) 1.0504(4) 0.0553(3) 0.080(2) Uani 1 d . .
H22A H 1.3262(3) 1.1158(4) 0.0627(3) 0.080 Uiso 1 calc R .
C223 C 1.3616(3) 1.0204(6) 0.0174(3) 0.090(2) Uani 1 d . .
H22B H 1.3806(3) 1.0661(6) 0.0002(3) 0.080 Uiso 1 calc R .
C224 C 1.3664(3) 0.9269(5) 0.0059(2) 0.085(2) Uani 1 d . .
H22C H 1.3896(3) 0.9075(5) -0.0182(2) 0.080 Uiso 1 calc R .
C225 C 1.3367(3) 0.8608(5) 0.0299(2) 0.081(2) Uani 1 d . .
H22D H 1.3388(3) 0.7958(5) 0.0215(2) 0.080 Uiso 1 calc R .
C226 C 1.3032(2) 0.8904(4) 0.0672(2) 0.0683(13) Uani 1 d . .
H22E H 1.2831(2) 0.8439(4) 0.0828(2) 0.080 Uiso 1 calc R .
C231 C 1.2110(2) 0.9338(3) 0.1275(2) 0.0555(10) Uani 1 d . .
C232 C 1.1489(2) 0.9320(4) 0.0838(2) 0.0636(12) Uani 1 d . .
H23B H 1.1360(2) 0.9840(4) 0.0580(2) 0.080 Uiso 1 calc R .
C233 C 1.1060(3) 0.8562(5) 0.0775(2) 0.0793(15) Uani 1 d . .
H23C H 1.0648(3) 0.8593(5) 0.0488(2) 0.080 Uiso 1 calc R .
C234 C 1.1240(3) 0.7765(4) 0.1132(3) 0.081(2) Uani 1 d . .
H23D H 1.0956(3) 0.7251(4) 0.1087(3) 0.080 Uiso 1 calc R .
C235 C 1.1843(3) 0.7739(4) 0.1554(2) 0.0760(14) Uani 1 d . .
H23E H 1.1969(3) 0.7199(4) 0.1796(2) 0.080 Uiso 1 calc R .
C236 C 1.2270(2) 0.8499(3) 0.1632(2) 0.0644(12) Uani 1 d . .
H23F H 1.2676(2) 0.8458(3) 0.1927(2) 0.080 Uiso 1 calc R .
N5 N 1.0974(4) 1.2465(7) 0.2483(4) 0.159(3) Uani 1 d . .
C51 C 1.0740(4) 1.2966(7) 0.2737(5) 0.120(3) Uani 1 d . .
C52 C 1.0444(4) 1.3510(6) 0.3080(4) 0.144(3) Uani 1 d . .
H52A H 1.0432(4) 1.4178(6) 0.2974(4) 0.080 Uiso 1 d R .
H52B H 1.0010(4) 1.3282(6) 0.3004(4) 0.080 Uiso 1 d R .
H52C H 1.0691(4) 1.3434(6) 0.3495(4) 0.080 Uiso 1 d R .
C53 C 1.1888(8) 1.0921(10) 0.3680(5) 0.227(7) Uani 1 d . .
O1 O 1.1728(4) 1.0890(6) 0.3064(4) 0.206(3) Uani 1 d . .

loop_
_atom_type_symbol
_atom_type_description
_atom_type_scat_dispersion_real
_atom_type_scat_dispersion_imag
_atom_type_scat_source
C C 0.0033 0.0016 'International Tables Vol C Tables 4.2.6.8 and 6.1.1.4'
H H 0.0000 0.0000 'International Tables Vol C Tables 4.2.6.8 and 6.1.1.4'
B B 0.0013 0.0007 'International Tables Vol C Tables 4.2.6.8 and 6.1.1.4'
N N 0.0061 0.0033 'International Tables Vol C Tables 4.2.6.8 and 6.1.1.4'
O O 0.0106 0.0060 'International Tables Vol C Tables 4.2.6.8 and 6.1.1.4'
S S 0.1246 0.1234 'International Tables Vol C Tables 4.2.6.8 and 6.1.1.4'
Ni Ni 0.3393 1.1124 'International Tables Vol C Tables 4.2.6.8 and 6.1.1.4'

loop_
_geom_angle_atom_site_label_1
_geom_angle_atom_site_label_2
_geom_angle_atom_site_label_3
_geom_angle
_geom_angle_site_symmetry_1
_geom_angle_site_symmetry_3
_geom_angle_publ_flag
N1 Ni1 S1 95.12(12) . . ?
N1 Ni1 S2 174.64(13) . . ?
N1 Ni1 N3 89.0(2) . . ?
N3 Ni1 S2 95.52(11) . . ?
N3 Ni1 S1 173.76(11) . . ?
S2 Ni1 S1 80.61(4) . . ?
N2 Ni2 S1 95.76(11) . . ?
N2 Ni2 S2 176.32(10) . . ?
N2 Ni2 N4 88.80(14) . . ?
N4 Ni2 S1 175.09(10) . . ?
N4 Ni2 S2 94.75(11) . . ?
S2 Ni2 S1 80.65(4) . . ?
Ni1 S1 Ni2 85.60(4) . . ?
C11 S1 Ni1 104.02(15) . . ?
C11 S1 Ni2 104.66(14) . . ?
C17 N1 Ni1 121.0(3) . . ?
C18 N2 Ni2 120.1(3) . . ?
S1 C11 C12 119.8(3) . . ?
S1 C11 C16 120.3(3) . . ?
C12 C11 C16 119.9(4) . . ?
C11 C12 C13 118.7(4) . . ?
C11 C12 C17 119.4(4) . . ?
C13 C12 C17 121.9(4) . . ?
C12 C13 C14 122.9(4) . . ?
C13 C14 C15 116.7(4) . . ?
C13 C14 C19 122.4(5) . . ?
C15 C14 C19 120.9(5) . . ?
C14 C15 C16 122.4(4) . . ?
C11 C16 C15 119.3(4) . . ?
C11 C16 C18 120.1(4) . . ?
C15 C16 C18 120.6(4) . . ?
N1 C17 C12 112.0(4) . . ?
N2 C18 C16 112.4(4) . . ?
C14 C19 C31A 111.2(6) . . ?
C14 C19 C32A 107.8(8) . . ?
C14 C19 C33A 112.6(6) . . ?
C14 C19 C31B 117.9(7) . . ?
C14 C19 C32B 111.2(8) . . ?
C14 C19 C33B 107.5(6) . . ?
C31A C19 C32A 101.7(8) . . ?
C31A C19 C33A 111.3(8) . . ?
C32A C19 C33A 111.6(9) . . ?
C31B C19 C32B 102.4(10) . . ?
C31B C19 C33B 113.3(9) . . ?
C32B C19 C33B 103.7(10) . . ?
Ni1 S2 Ni2 85.87(4) . . ?
C21 S2 Ni1 107.54(13) . . ?
C21 S2 Ni2 106.55(13) . . ?
C27 N3 Ni1 119.3(3) . . ?
C28 N4 Ni2 120.2(3) . . ?
S2 C21 C22 120.7(3) . . ?
S2 C21 C26 119.6(3) . . ?
C22 C21 C26 119.7(4) . . ?
C21 C22 C23 120.0(4) . . ?
C21 C22 C27 119.9(4) . . ?
C23 C22 C27 120.1(4) . . ?
C22 C23 C24 122.4(4) . . ?
C23 C24 C25 116.3(4) . . ?
C23 C24 C29 122.3(5) . . ?
C25 C24 C29 121.4(4) . . ?
C24 C25 C26 122.6(4) . . ?
C21 C26 C25 118.9(4) . . ?
C21 C26 C28 120.7(4) . . ?
C25 C26 C28 120.4(4) . . ?
N3 C27 C22 112.1(3) . . ?
N4 C28 C26 110.6(3) . . ?
C24 C29 C41A 112.8(8) . . ?
C24 C29 C42A 107.5(7) . . ?
C24 C29 C43A 113.7(7) . . ?
C24 C29 C41B 112.6(7) . . ?
C24 C29 C42B 110.8(8) . . ?
C24 C29 C43B 108.0(7) . . ?
C41A C29 C42A 110.1(10) . . ?
C41A C29 C43A 111.8(9) . . ?
C42A C29 C43A 100.1(9) . . ?
C41B C29 C42B 107.1(11) . . ?
C41B C29 C43B 106.1(9) . . ?
C42B C29 C43B 112.3(11) . . ?
C101 B1 C111 114.2(3) . . ?
C101 B1 C121 103.8(3) . . ?
C101 B1 C131 112.6(3) . . ?
C111 B1 C121 110.8(3) . . ?
C111 B1 C131 105.3(3) . . ?
C121 B1 C131 110.2(3) . . ?
C102 C101 B1 120.5(4) . . ?
C106 C101 B1 124.5(4) . . ?
C102 C101 C106 114.4(4) . . ?
C101 C102 C103 122.2(6) . . ?
C102 C103 C104 121.4(7) . . ?
C103 C104 C105 118.9(6) . . ?
C104 C105 C106 120.4(7) . . ?
C101 C106 C105 122.5(6) . . ?
C112 C111 B1 123.0(4) . . ?
C116 C111 B1 122.3(4) . . ?
C112 C111 C116 114.4(4) . . ?
C111 C112 C113 122.8(5) . . ?
C112 C113 C114 120.1(5) . . ?
C113 C114 C115 119.6(5) . . ?
C114 C115 C116 119.7(5) . . ?
C111 C116 C115 123.3(5) . . ?
C122 C121 B1 120.7(3) . . ?
C126 C121 B1 123.6(3) . . ?
C122 C121 C126 115.2(4) . . ?
C121 C122 C123 122.3(4) . . ?
C122 C123 C124 120.4(4) . . ?
C123 C124 C125 118.7(4) . . ?
C124 C125 C126 120.6(5) . . ?
C121 C126 C125 122.8(4) . . ?
C132 C131 B1 119.4(3) . . ?
C136 C131 B1 125.6(4) . . ?
C132 C131 C136 114.9(4) . . ?
C131 C132 C136 122.6(4) . . ?
C132 C133 C134 120.7(5) . . ?
C133 C134 C135 119.1(4) . . ?
C134 C135 C136 120.3(4) . . ?
C131 C136 C135 122.3(4) . . ?
C201 B2 C211 107.4(4) . . ?
C201 B2 C221 112.0(4) . . ?
C201 B2 C231 110.0(4) . . ?
C211 B2 C221 109.8(4) . . ?
C211 B2 C231 112.5(4) . . ?
C221 B2 C231 105.3(4) . . ?
C202 C201 B2 123.8(4) . . ?
C206 C201 B2 121.7(4) . . ?
C202 C201 C206 114.4(4) . . ?
C201 C202 C203 123.2(6) . . ?
C202 C203 C204 119.5(6) . . ?
C203 C204 C205 119.6(5) . . ?
C204 C205 C206 119.8(6) . . ?
C201 C206 C205 123.5(5) . . ?
C212 C211 B2 122.1(4) . . ?
C216 C211 B2 124.0(4) . . ?
C212 C211 C216 113.7(5) . . ?
C211 C212 C213 122.9(6) . . ?
C212 C213 C214 121.2(7) . . ?
C213 C214 C215 118.9(6) . . ?
C214 C215 C216 118.9(6) . . ?
C211 C216 C215 124.4(6) . . ?
C222 C221 B2 123.1(5) . . ?
C226 C221 B2 122.2(4) . . ?
C222 C221 C226 114.7(4) . . ?
C221 C222 C223 122.2(6) . . ?
C222 C223 C224 121.0(6) . . ?
C223 C224 C225 119.0(5) . . ?
C224 C225 C226 120.2(6) . . ?
C221 C226 C225 122.9(5) . . ?
C232 C231 C236 114.3(4) . . ?
C232 C231 B2 122.1(4) . . ?
C236 C231 B2 123.1(4) . . ?
C231 C232 C233 123.0(5) . . ?
C232 C233 C234 120.4(5) . . ?
C233 C234 C235 118.8(5) . . ?
C234 C235 C236 121.4(5) . . ?
C231 C236 C235 122.0(5) . . ?
N5 C51 C52 174.8(10) . . ?

loop_
_geom_bond_atom_site_label_1
_geom_bond_atom_site_label_2
_geom_bond_distance
_geom_bond_site_symmetry_2
_geom_bond_publ_flag
Ni1 N1 1.930(3) . ?
Ni1 N3 1.941(4) . ?
Ni1 S2 2.1828(13) . ?
Ni1 S1 2.1885(13) . ?
Ni1 Ni2 2.9731(9) . ?
Ni2 N2 1.935(3) . ?
Ni2 N4 1.939(3) . ?
Ni2 S2 2.1819(12) . ?
Ni2 S1 2.1875(12) . ?
S1 C11 1.779(4) . ?
N1 C17 1.481(6) . ?
N2 C18 1.482(6) . ?
C11 C12 1.396(6) . ?
C11 C16 1.384(6) . ?
C12 C13 1.385(6) . ?
C12 C17 1.500(6) . ?
C13 C14 1.386(7) . ?
C14 C15 1.384(7) . ?
C14 C19 1.534(6) . ?
C15 C16 1.389(6) . ?
C16 C18 1.488(6) . ?
C19 C31A 1.630(14) . ?
C19 C31B 1.370(13) . ?
C19 C32A 1.51(2) . ?
C19 C32B 1.63(2) . ?
C19 C33A 1.445(12) . ?
C19 C33B 1.525(14) . ?
S2 C21 1.774(4) . ?
N3 C27 1.493(6) . ?
N4 C28 1.500(5) . ?
C21 C22 1.382(6) . ?
C21 C26 1.394(5) . ?
C22 C23 1.373(6) . ?
C22 C27 1.508(6) . ?
C23 C24 1.392(6) . ?
C24 C25 1.396(6) . ?
C24 C29 1.526(7) . ?
C25 C26 1.385(6) . ?
C26 C28 1.491(6) . ?
C29 C41A 1.41(2) . ?
C29 C42B 1.41(2) . ?
C29 C42A 1.58(2) . ?
C29 C41B 1.585(15) . ?
C29 C43B 1.52(2) . ?
C29 C43A 1.569(14) . ?
B1 C101 1.638(6) . ?
B1 C111 1.649(6) . ?
B1 C121 1.641(6) . ?
B1 C131 1.649(6) . ?
C101 C102 1.405(6) . ?
C101 C106 1.388(7) . ?
C102 C103 1.376(8) . ?
C103 C104 1.355(10) . ?
C104 C105 1.350(10) . ?
C105 C106 1.403(8) . ?
C111 C112 1.406(6) . ?
C111 C116 1.389(6) . ?
C112 C113 1.388(7) . ?
C113 C114 1.363(8) . ?
C114 C115 1.369(8) . ?
C115 C116 1.391(7) . ?
C121 C122 1.410(5) . ?
C121 C126 1.380(6) . ?
C122 C123 1.378(6) . ?
C123 C124 1.380(7) . ?
C124 C125 1.366(7) . ?
C125 C126 1.387(6) . ?
C131 C132 1.400(6) . ?
C131 C136 1.397(5) . ?
C132 C133 1.381(6) . ?
C133 C134 1.365(7) . ?
C134 C135 1.366(7) . ?
C135 C136 1.398(6) . ?
B2 C201 1.651(7) . ?
B2 C211 1.645(7) . ?
B2 C221 1.658(6) . ?
B2 C231 1.635(7) . ?
C201 C202 1.382(7) . ?
C201 C206 1.397(6) . ?
C202 C203 1.398(8) . ?
C203 C204 1.369(10) . ?
C204 C205 1.363(9) . ?
C205 C206 1.381(7) . ?
C211 C212 1.386(7) . ?
C211 C216 1.395(7) . ?
C212 C213 1.380(9) . ?
C213 C214 1.352(10) . ?
C214 C215 1.381(10) . ?
C215 C216 1.377(8) . ?
C221 C222 1.384(7) . ?
C221 C226 1.386(7) . ?
C222 C223 1.408(7) . ?
C223 C224 1.340(9) . ?
C224 C225 1.362(8) . ?
C225 C226 1.397(6) . ?
C231 C232 1.404(6) . ?
C231 C236 1.417(6) . ?
C232 C233 1.386(7) . ?
C233 C234 1.372(8) . ?
C234 C235 1.362(8) . ?
C235 C236 1.381(7) . ?
N5 C51 1.153(10) . ?
C51 C52 1.425(11) . ?
C53 O1 1.393(12) . ?
